data_7118247
loop_
_publ_author_name
'Zhu, Xu'
'Chiba, Shunsuke'

_publ_contact_author
;
Dr Shunsuke Chiba
Division of Chemistry and Biological Chemistry
School of Physical and Mathematical Sciences
Nanyang Technological University
21 Nanyang Link
Singapore 637371
Singapore
;
_publ_section_title
;
 Construction of 1-pyrroline skeletons by Lewis acid-mediated conjugate
 addition of vinyl azides.
;
_journal_issue 12
_journal_name_full 'Chemical communications (Cambridge, England)'
_journal_page_first 2473
_journal_page_last 2476
_journal_paper_doi 10.1039/c5cc10299e
_journal_volume 52
_journal_year 2016
_chemical_formula_sum 'C27 H24 N2 O3'
_chemical_formula_weight 424.48
_space_group_crystal_system triclinic
_space_group_IT_number 2
_space_group_name_Hall '-P 1'
_space_group_name_H-M_alt 'P -1'
_symmetry_space_group_name_Hall '-P 1'
_symmetry_space_group_name_H-M 'P -1'
_atom_sites_solution_hydrogens geom
_cell_angle_alpha 86.1003(17)
_cell_angle_beta 64.8281(17)
_cell_angle_gamma 60.6087(15)
_cell_formula_units_Z 2
_cell_length_a 10.9476(4)
_cell_length_b 11.0300(3)
_cell_length_c 11.0714(3)
_cell_measurement_reflns_used 9909
_cell_measurement_temperature 103.(2)
_cell_measurement_theta_max 31.0425
_cell_measurement_theta_min 2.2562
_cell_volume 1037.28(6)
_computing_cell_refinement 'SAINT V8.34A (Bruker AXS Inc., 2013)'
_computing_data_collection 'APEX2 (Bruker AXS Inc., 2014)'
_computing_data_reduction 'SAINT V8.34A (Bruker AXS Inc., 2013)'
_computing_molecular_graphics 'XP (Bruker AXS Inc., 2014)'
_computing_publication_material 'APEX2 (Bruker AXS Inc., 2014)'
_computing_structure_refinement 'SHELXL-2014/6 (Sheldrick, 2014)'
_diffrn_ambient_temperature 103.(2)
_diffrn_detector_area_resol_mean 8.3333
_diffrn_measured_fraction_theta_full 0.997
_diffrn_measured_fraction_theta_max 0.997
_diffrn_measurement_device_type 'CCD area detector'
_diffrn_measurement_method 'phi and omega scans'
_diffrn_radiation_monochromator graphite
_diffrn_radiation_type MoK\a
_diffrn_radiation_wavelength 0.71073
_diffrn_reflns_av_R_equivalents 0.0367
_diffrn_reflns_av_unetI/netI 0.0270
_diffrn_reflns_limit_h_max 15
_diffrn_reflns_limit_h_min -15
_diffrn_reflns_limit_k_max 16
_diffrn_reflns_limit_k_min -16
_diffrn_reflns_limit_l_max 16
_diffrn_reflns_limit_l_min -16
_diffrn_reflns_number 39746
_diffrn_reflns_theta_full 31.19
_diffrn_reflns_theta_max 31.19
_diffrn_reflns_theta_min 2.07
_diffrn_source 'fine-focus sealed tube'
_exptl_absorpt_coefficient_mu 0.089
_exptl_absorpt_correction_T_max 0.98
_exptl_absorpt_correction_T_min 0.88
_exptl_absorpt_correction_type multi-scan
_exptl_absorpt_process_details 'SADABS V2014/4 (Bruker AXS Inc.)'
_exptl_crystal_colour colourless
_exptl_crystal_density_diffrn 1.359
_exptl_crystal_density_method 'not measured'
_exptl_crystal_description block
_exptl_crystal_F_000 448
_exptl_crystal_size_max 0.420
_exptl_crystal_size_mid 0.380
_exptl_crystal_size_min 0.240
_refine_diff_density_max 0.514
_refine_diff_density_min -0.368
_refine_ls_extinction_method none
_refine_ls_goodness_of_fit_ref 1.070
_refine_ls_hydrogen_treatment constr
_refine_ls_matrix_type full
_refine_ls_number_parameters 290
_refine_ls_number_reflns 6681
_refine_ls_number_restraints 0
_refine_ls_restrained_S_all 1.070
_refine_ls_R_factor_all 0.0537
_refine_ls_R_factor_gt 0.0425
_refine_ls_shift/su_max 0.000
_refine_ls_shift/su_mean 0.000
_refine_ls_structure_factor_coef Fsqd
_refine_ls_weighting_details 'w=1/[\s^2^(Fo^2^)+(0.0821P)^2^+0.2285P] where P=(Fo^2^+2Fc^2^)/3'
_refine_ls_weighting_scheme calc
_refine_ls_wR_factor_gt 0.1187
_refine_ls_wR_factor_ref 0.1368
_reflns_number_gt 5553
_reflns_number_total 6681
_reflns_threshold_expression 'I > 2\s(I)'
_cod_data_source_file c5cc10299e3.cif
_cod_data_source_block I
_cod_depositor_comments 'Adding full bibliography for 7118247--7118254.cif.'
_cod_database_code 7118247

loop_
_space_group_symop_operation_xyz
'x, y, z'
'-x, -y, -z'

loop_
_atom_site_type_symbol
_atom_site_label
_atom_site_fract_x
_atom_site_fract_y
_atom_site_fract_z
_atom_site_U_iso_or_equiv
_atom_site_adp_type
_atom_site_calc_flag
_atom_site_refinement_flags_adp
_atom_site_refinement_flags_posn
_atom_site_occupancy
C C1 0.52102(12) 0.23664(10) -0.01727(10) 0.01184(19) Uani d . . 1
C C2 0.44198(12) 0.28699(10) 0.13756(10) 0.01053(18) Uani d . . 1
C C3 0.30530(12) 0.26246(10) 0.18696(10) 0.01057(18) Uani d . . 1
C C4 0.18580(12) 0.28915(11) 0.31510(10) 0.01319(19) Uani d . . 1
H H4 0.1746 0.3379 0.3901 0.016 Uiso calc U R 1
C C5 0.08145(13) 0.24326(11) 0.33273(11) 0.0159(2) Uani d . . 1
H H5 -0.0016 0.2614 0.4202 0.019 Uiso calc U R 1
C C6 0.09879(13) 0.17121(12) 0.22284(11) 0.0166(2) Uani d . . 1
H H6 0.0282 0.1394 0.2367 0.02 Uiso calc U R 1
C C7 0.21856(13) 0.14458(11) 0.09204(11) 0.0146(2) Uani d . . 1
H H7 0.23 0.0962 0.0167 0.018 Uiso calc U R 1
C C8 0.31938(12) 0.19178(10) 0.07733(10) 0.01080(18) Uani d . . 1
C C9 0.40933(12) 0.43723(10) 0.17343(10) 0.01106(18) Uani d . . 1
H H9 0.4845 0.454 0.0937 0.013 Uiso calc U R 1
C C10 0.45390(12) 0.42539(10) 0.28877(10) 0.01294(19) Uani d . . 1
H H10A 0.5124 0.4742 0.2782 0.016 Uiso calc U R 1
H H10B 0.36 0.4645 0.3782 0.016 Uiso calc U R 1
C C11 0.55688(12) 0.26723(10) 0.27163(10) 0.01100(18) Uani d . . 1
C C12 0.65252(12) 0.20212(10) 0.34503(10) 0.01121(18) Uani d . . 1
C C13 0.76282(13) 0.05728(11) 0.31219(11) 0.0160(2) Uani d . . 1
H H13 0.7823 0.0012 0.2375 0.019 Uiso calc U R 1
C C14 0.84414(14) -0.00517(12) 0.38820(12) 0.0187(2) Uani d . . 1
H H14 0.9188 -0.1037 0.3655 0.022 Uiso calc U R 1
C C15 0.81629(13) 0.07651(12) 0.49733(11) 0.0158(2) Uani d . . 1
H H15 0.8697 0.0333 0.5508 0.019 Uiso calc U R 1
C C16 0.71083(13) 0.22094(12) 0.52833(11) 0.0166(2) Uani d . . 1
H H16 0.6939 0.2771 0.6015 0.02 Uiso calc U R 1
C C17 0.62978(13) 0.28348(11) 0.45204(11) 0.0154(2) Uani d . . 1
H H17 0.5582 0.3826 0.473 0.019 Uiso calc U R 1
C C18 0.24492(12) 0.55313(10) 0.20301(10) 0.01248(19) Uani d . . 1
C C19 0.07655(13) 0.66511(12) 0.09539(11) 0.0170(2) Uani d . . 1
H H19A -0.0011 0.7121 0.1905 0.02 Uiso calc U R 1
H H19B 0.0357 0.6216 0.0592 0.02 Uiso calc U R 1
C C20 0.10058(15) 0.77166(14) 0.01227(14) 0.0254(3) Uani d . . 1
H H20A 0.1404 0.8147 0.0489 0.038 Uiso calc U R 1
H H20B 0.0004 0.8452 0.0154 0.038 Uiso calc U R 1
H H20C 0.1767 0.7247 -0.0819 0.038 Uiso calc U R 1
C C21 0.49256(12) 0.11599(11) -0.17622(10) 0.01316(19) Uani d . . 1
H H21A 0.4869 0.0288 -0.1712 0.016 Uiso calc U R 1
H H21B 0.6029 0.0889 -0.2364 0.016 Uiso calc U R 1
C C22 0.38990(12) 0.21521(11) -0.23880(10) 0.01206(19) Uani d . . 1
C C23 0.30477(13) 0.36132(11) -0.19823(11) 0.0161(2) Uani d . . 1
H H23 0.3072 0.4018 -0.1269 0.019 Uiso calc U R 1
C C24 0.21591(14) 0.44839(12) -0.26195(12) 0.0185(2) Uani d . . 1
H H24 0.1582 0.5481 -0.2341 0.022 Uiso calc U R 1
C C25 0.21148(13) 0.38977(12) -0.36617(11) 0.0178(2) Uani d . . 1
H H25 0.1503 0.4491 -0.4092 0.021 Uiso calc U R 1
C C26 0.29698(13) 0.24394(12) -0.40710(11) 0.0175(2) Uani d . . 1
H H26 0.2949 0.2035 -0.4788 0.021 Uiso calc U R 1
C C27 0.38545(13) 0.15722(11) -0.34354(11) 0.0147(2) Uani d . . 1
H H27 0.4434 0.0575 -0.3718 0.018 Uiso calc U R 1
N N1 0.44929(10) 0.17554(9) -0.04179(8) 0.01140(17) Uani d . . 1
N N2 0.55265(10) 0.19212(9) 0.19105(9) 0.01156(17) Uani d . . 1
O O1 0.62783(9) 0.24917(9) -0.10249(8) 0.01784(17) Uani d . . 1
O O2 0.14515(10) 0.62874(9) 0.31105(8) 0.01981(18) Uani d . . 1
O O3 0.22614(9) 0.55636(8) 0.09031(8) 0.01494(16) Uani d . . 1

loop_
_atom_site_aniso_label
_atom_site_aniso_U_11
_atom_site_aniso_U_22
_atom_site_aniso_U_33
_atom_site_aniso_U_12
_atom_site_aniso_U_13
_atom_site_aniso_U_23
C1 0.0125(4) 0.0115(4) 0.0116(4) -0.0054(4) -0.0064(4) 0.0019(3)
C2 0.0125(4) 0.0101(4) 0.0102(4) -0.0057(3) -0.0063(3) 0.0019(3)
C3 0.0122(4) 0.0095(4) 0.0114(4) -0.0053(3) -0.0070(3) 0.0032(3)
C4 0.0146(4) 0.0132(4) 0.0113(4) -0.0061(4) -0.0067(4) 0.0030(3)
C5 0.0137(5) 0.0171(5) 0.0160(5) -0.0080(4) -0.0063(4) 0.0060(4)
C6 0.0162(5) 0.0185(5) 0.0204(5) -0.0112(4) -0.0101(4) 0.0073(4)
C7 0.0161(5) 0.0156(5) 0.0166(5) -0.0088(4) -0.0103(4) 0.0041(4)
C8 0.0119(4) 0.0099(4) 0.0109(4) -0.0044(3) -0.0069(3) 0.0032(3)
C9 0.0134(4) 0.0099(4) 0.0114(4) -0.0062(4) -0.0067(3) 0.0027(3)
C10 0.0167(5) 0.0109(4) 0.0141(4) -0.0067(4) -0.0097(4) 0.0025(3)
C11 0.0119(4) 0.0113(4) 0.0112(4) -0.0065(4) -0.0059(3) 0.0030(3)
C12 0.0116(4) 0.0127(4) 0.0112(4) -0.0070(4) -0.0058(3) 0.0030(3)
C13 0.0164(5) 0.0135(4) 0.0172(5) -0.0051(4) -0.0096(4) 0.0003(4)
C14 0.0173(5) 0.0138(5) 0.0231(5) -0.0040(4) -0.0122(4) 0.0027(4)
C15 0.0138(5) 0.0192(5) 0.0175(5) -0.0086(4) -0.0098(4) 0.0065(4)
C16 0.0187(5) 0.0189(5) 0.0157(5) -0.0094(4) -0.0108(4) 0.0021(4)
C17 0.0182(5) 0.0123(4) 0.0168(5) -0.0057(4) -0.0111(4) 0.0017(4)
C18 0.0156(4) 0.0109(4) 0.0136(4) -0.0075(4) -0.0081(4) 0.0041(3)
C19 0.0122(5) 0.0201(5) 0.0177(5) -0.0062(4) -0.0085(4) 0.0045(4)
C20 0.0190(5) 0.0270(6) 0.0333(7) -0.0114(5) -0.0163(5) 0.0165(5)
C21 0.0153(4) 0.0116(4) 0.0107(4) -0.0041(4) -0.0074(4) 0.0002(3)
C22 0.0127(4) 0.0128(4) 0.0108(4) -0.0061(4) -0.0060(3) 0.0026(3)
C23 0.0192(5) 0.0132(4) 0.0149(5) -0.0057(4) -0.0095(4) 0.0009(4)
C24 0.0199(5) 0.0132(5) 0.0191(5) -0.0050(4) -0.0101(4) 0.0032(4)
C25 0.0172(5) 0.0200(5) 0.0160(5) -0.0076(4) -0.0102(4) 0.0065(4)
C26 0.0199(5) 0.0207(5) 0.0140(5) -0.0095(4) -0.0104(4) 0.0032(4)
C27 0.0172(5) 0.0139(4) 0.0132(4) -0.0066(4) -0.0085(4) 0.0017(4)
N1 0.0128(4) 0.0129(4) 0.0095(4) -0.0065(3) -0.0058(3) 0.0011(3)
N2 0.0128(4) 0.0113(4) 0.0123(4) -0.0061(3) -0.0073(3) 0.0027(3)
O1 0.0179(4) 0.0233(4) 0.0141(4) -0.0133(3) -0.0053(3) 0.0025(3)
O2 0.0175(4) 0.0194(4) 0.0152(4) -0.0041(3) -0.0071(3) -0.0018(3)
O3 0.0144(3) 0.0150(3) 0.0142(3) -0.0045(3) -0.0090(3) 0.0025(3)

loop_
_atom_type_symbol
_atom_type_description
_atom_type_scat_dispersion_real
_atom_type_scat_dispersion_imag
_atom_type_scat_source
C C 0.0033 0.0016 'International Tables Vol C Tables 4.2.6.8 and 6.1.1.4'
H H 0.0000 0.0000 'International Tables Vol C Tables 4.2.6.8 and 6.1.1.4'
N N 0.0061 0.0033 'International Tables Vol C Tables 4.2.6.8 and 6.1.1.4'
O O 0.0106 0.0060 'International Tables Vol C Tables 4.2.6.8 and 6.1.1.4'

loop_
_geom_angle_atom_site_label_1
_geom_angle_atom_site_label_2
_geom_angle_atom_site_label_3
_geom_angle
O1 C1 N1 125.87(9)
O1 C1 C2 126.25(9)
N1 C1 C2 107.88(8)
N2 C2 C3 109.34(8)
N2 C2 C1 108.47(8)
C3 C2 C1 101.98(8)
N2 C2 C9 105.35(8)
C3 C2 C9 119.16(8)
C1 C2 C9 112.25(8)
C4 C3 C8 119.82(9)
C4 C3 C2 131.58(9)
C8 C3 C2 108.45(8)
C3 C4 C5 119.01(10)
C6 C5 C4 120.34(10)
C5 C6 C7 121.27(10)
C8 C7 C6 117.20(10)
C7 C8 C3 122.35(9)
C7 C8 N1 127.85(9)
C3 C8 N1 109.77(9)
C18 C9 C10 115.91(8)
C18 C9 C2 113.11(8)
C10 C9 C2 103.76(8)
C11 C10 C9 101.72(8)
N2 C11 C12 121.87(9)
N2 C11 C10 115.46(9)
C12 C11 C10 122.65(9)
C17 C12 C13 118.89(9)
C17 C12 C11 120.34(9)
C13 C12 C11 120.73(9)
C14 C13 C12 120.40(10)
C15 C14 C13 119.98(10)
C16 C15 C14 120.16(10)
C15 C16 C17 119.83(10)
C16 C17 C12 120.67(10)
O2 C18 O3 125.28(10)
O2 C18 C9 125.55(10)
O3 C18 C9 109.15(8)
O3 C19 C20 109.07(9)
N1 C21 C22 113.90(8)
C23 C22 C27 119.34(9)
C23 C22 C21 122.37(9)
C27 C22 C21 118.26(9)
C22 C23 C24 120.19(10)
C25 C24 C23 120.19(10)
C26 C25 C24 119.64(10)
C27 C26 C25 120.15(10)
C26 C27 C22 120.49(10)
C1 N1 C8 111.31(8)
C1 N1 C21 123.51(9)
C8 N1 C21 124.86(9)
C11 N2 C2 109.21(8)
C18 O3 C19 118.08(8)

loop_
_geom_bond_atom_site_label_1
_geom_bond_atom_site_label_2
_geom_bond_distance
C1 O1 1.2161(13)
C1 N1 1.3676(13)
C1 C2 1.5465(14)
C2 N2 1.4816(13)
C2 C3 1.5141(14)
C2 C9 1.5553(14)
C3 C4 1.3824(14)
C3 C8 1.3987(13)
C4 C5 1.4013(15)
C5 C6 1.3909(16)
C6 C7 1.4026(15)
C7 C8 1.3839(14)
C8 N1 1.4074(13)
C9 C18 1.5093(14)
C9 C10 1.5267(14)
C10 C11 1.5110(14)
C11 N2 1.2875(13)
C11 C12 1.4761(14)
C12 C17 1.3948(14)
C12 C13 1.3981(14)
C13 C14 1.3900(15)
C14 C15 1.3890(16)
C15 C16 1.3859(15)
C16 C17 1.3906(15)
C18 O2 1.2040(13)
C18 O3 1.3437(12)
C19 O3 1.4583(13)
C19 C20 1.4992(16)
C21 N1 1.4487(12)
C21 C22 1.5141(14)
C22 C23 1.3913(14)
C22 C27 1.3914(14)
C23 C24 1.3932(15)
C24 C25 1.3900(16)
C25 C26 1.3889(16)
C26 C27 1.3882(15)
